data_2015672
loop_
_publ_author_name
'Boyd, Peter D.W.'
'Johns, Paul M.'
'Rickard, Clifton E.F.'

_publ_section_title
;
 Bis(1-ferrocenylbutane-1,3-dionato-\k^2^<i>O</i>,<i>O</i>')copper(II)
 and
 bis(1,3-diferrocenylpropane-1,3-dionato-\k^2^<i>O</i>,<i>O</i>')copper(II)
;
_journal_coeditor_code AV3044
_journal_issue 12
_journal_name_full 'Acta Crystallographica Section C'
_journal_page_first m590
_journal_page_last m593
_journal_paper_doi 10.1107/S0108270106041886
_journal_volume 62
_journal_year 2006
_chemical_formula_iupac '[Cu Fe2 (C5 H5)2 (C9 H8 O2)2]'
_chemical_formula_moiety 'C28 H26 Cu Fe2 O4'
_chemical_formula_sum 'C28 H26 Cu Fe2 O4'
_chemical_formula_weight 601.73
_chemical_name_systematic
;
Bis(1-ferrocenylbutane-1,3-dionato-\k^2^O,O')copper(II)
;
_space_group_crystal_system monoclinic
_space_group_IT_number 15
_space_group_name_Hall '-C 2yc'
_space_group_name_H-M_alt 'C 1 2/c 1'
_atom_sites_solution_hydrogens geom
_atom_sites_solution_primary direct
_atom_sites_solution_secondary difmap
_audit_creation_method SHELXL-97
_cell_angle_alpha 90.00
_cell_angle_beta 92.1090(10)
_cell_angle_gamma 90.00
_cell_formula_units_Z 4
_cell_length_a 29.6410(3)
_cell_length_b 7.41320(10)
_cell_length_c 10.5656(2)
_cell_measurement_reflns_used 4092
_cell_measurement_temperature 203(2)
_cell_measurement_theta_max 27.5
_cell_measurement_theta_min 1.4
_cell_volume 2320.06(6)
_computing_cell_refinement 'SAINT (Siemens, 1995)'
_computing_data_collection 'SMART (Siemens, 1995)'
_computing_data_reduction SAINT
_computing_molecular_graphics 'ORTEP-3 for Windows (Farrugia, 1997)'
_computing_publication_material 'WinGX (Farrugia, 1999)'
_computing_structure_refinement 'SHELXL97 (Sheldrick, 1997)'
_computing_structure_solution 'SHELXS97 (Sheldrick, 1997)'
_diffrn_ambient_temperature 203(2)
_diffrn_measured_fraction_theta_full 0.999
_diffrn_measured_fraction_theta_max 0.962
_diffrn_measurement_device_type 'Siemens SMART CCD area-detector'
_diffrn_measurement_method '\w scans'
_diffrn_radiation_monochromator graphite
_diffrn_radiation_source 'fine-focus sealed tube'
_diffrn_radiation_type MoK\a
_diffrn_radiation_wavelength 0.71073
_diffrn_reflns_av_R_equivalents 0.0207
_diffrn_reflns_av_sigmaI/netI 0.0274
_diffrn_reflns_limit_h_max 35
_diffrn_reflns_limit_h_min -38
_diffrn_reflns_limit_k_max 8
_diffrn_reflns_limit_k_min -9
_diffrn_reflns_limit_l_max 13
_diffrn_reflns_limit_l_min -13
_diffrn_reflns_number 7126
_diffrn_reflns_theta_full 25.00
_diffrn_reflns_theta_max 27.47
_diffrn_reflns_theta_min 1.37
_diffrn_standards_decay_% 2
_diffrn_standards_number 0
_exptl_absorpt_coefficient_mu 2.177
_exptl_absorpt_correction_T_max 0.951737
_exptl_absorpt_correction_T_min 0.655195
_exptl_absorpt_correction_type multi-scan
_exptl_absorpt_process_details 'SADABS; Sheldrick, 1997'
_exptl_crystal_colour red
_exptl_crystal_density_diffrn 1.723
_exptl_crystal_density_method 'not measured'
_exptl_crystal_description plate
_exptl_crystal_F_000 1228
_exptl_crystal_size_max 0.38
_exptl_crystal_size_mid 0.28
_exptl_crystal_size_min 0.03
_refine_diff_density_max 0.495
_refine_diff_density_min -0.692
_refine_ls_extinction_method none
_refine_ls_goodness_of_fit_ref 1.214
_refine_ls_hydrogen_treatment constr
_refine_ls_matrix_type full
_refine_ls_number_parameters 161
_refine_ls_number_reflns 2558
_refine_ls_number_restraints 0
_refine_ls_restrained_S_all 1.214
_refine_ls_R_factor_all 0.0398
_refine_ls_R_factor_gt 0.0324
_refine_ls_shift/su_max 0.000
_refine_ls_shift/su_mean 0.000
_refine_ls_structure_factor_coef Fsqd
_refine_ls_weighting_details 'calc w=1/[\s^2^(Fo^2^)+(0.0525P)^2^+1.6252P] where P=(Fo^2^+2Fc^2^)/3'
_refine_ls_weighting_scheme calc
_refine_ls_wR_factor_gt 0.0946
_refine_ls_wR_factor_ref 0.0998
_reflns_number_gt 2195
_reflns_number_total 2558
_reflns_threshold_expression >2sigma(I)
_cod_data_source_file av3044.cif
_cod_data_source_block I
_cod_depositor_comments
;
 Updating space group information.

 Antanas Vaitkus,
 2018-06-10

The following automatic conversions were performed:
'_geom_bond_publ_flag' value 'Y' changed to 'y' according to
'/home/saulius/struct/CIF-dictionaries/cif_core.dic' dictionary named
'cif_core.dic' version 2.4.1 from 2010-06-29 (6
times).

'_geom_angle_publ_flag' value 'Y' changed to 'y' according to
'/home/saulius/struct/CIF-dictionaries/cif_core.dic' dictionary named
'cif_core.dic' version 2.4.1 from 2010-06-29 (2 times).

Automatic conversion script
Id: cif_fix_enum 1527 2010-12-29 10:47:43Z saulius 

The following automatic conversions were performed:

'_geom_bond_publ_flag' value 'Y' changed to 'y' according to
/home/saulius/struct/CIF-dictionaries/cif_core.dic dictionary named
'cif_core.dic' version 2.4.1 from 2010-06-29 (6
times).

'_geom_angle_publ_flag' value 'Y' changed to 'y' according
to /home/saulius/struct/CIF-dictionaries/cif_core.dic dictionary
named 'cif_core.dic' version 2.4.1 from 2010-06-29 (2 times).

Automatic conversion script
Id: cif_fix_values 1715 2011-07-08 13:25:40Z adriana 
;
_cod_original_sg_symbol_H-M 'C 2/c'
_cod_database_code 2015672
_cod_database_fobs_code 2015672

loop_
_space_group_symop_id
_space_group_symop_operation_xyz
1 'x, y, z'
2 '-x, y, -z+1/2'
3 'x+1/2, y+1/2, z'
4 '-x+1/2, y+1/2, -z+1/2'
5 '-x, -y, -z'
6 'x, -y, z-1/2'
7 '-x+1/2, -y+1/2, -z'
8 'x+1/2, -y+1/2, z-1/2'

loop_
_atom_site_type_symbol
_atom_site_label
_atom_site_fract_x
_atom_site_fract_y
_atom_site_fract_z
_atom_site_U_iso_or_equiv
_atom_site_adp_type
_atom_site_calc_flag
_atom_site_refinement_flags
_atom_site_occupancy
Cu Cu 0.2500 0.2500 0.5000 0.02167(14) Uani d S 1
Fe Fe 0.087286(11) 0.22994(4) 0.17950(3) 0.01826(13) Uani d . 1
O O1 0.27841(6) 0.1878(3) 0.34736(17) 0.0287(4) Uani d . 1
O O2 0.19080(6) 0.1852(3) 0.43599(16) 0.0263(4) Uani d . 1
C C1 0.28831(9) 0.1382(4) 0.1310(3) 0.0315(6) Uani d . 1
H H1A 0.3027 0.2538 0.1175 0.047 Uiso calc R 1
H H1B 0.2706 0.1047 0.0555 0.047 Uiso calc R 1
H H1C 0.3112 0.0472 0.1485 0.047 Uiso calc R 1
C C2 0.25785(8) 0.1518(3) 0.2417(2) 0.0232(5) Uani d . 1
C C3 0.21138(8) 0.1272(3) 0.2241(2) 0.0248(5) Uani d . 1
H H3 0.20000 0.1005 0.1420 0.030 Uiso calc R 1
C C4 0.18079(8) 0.1398(3) 0.3210(2) 0.0212(5) Uani d . 1
C C5 0.13259(8) 0.0958(3) 0.2965(2) 0.0207(5) Uani d . 1
C C6 0.09588(8) 0.1623(3) 0.3677(2) 0.0232(5) Uani d . 1
H H6 0.0982 0.2425 0.4365 0.028 Uiso calc R 1
C C7 0.05528(8) 0.0857(3) 0.3160(2) 0.0257(5) Uani d . 1
H H7 0.0261 0.1066 0.3446 0.031 Uiso calc R 1
C C8 0.06660(8) -0.0285(3) 0.2132(2) 0.0277(6) Uani d . 1
H H8 0.0461 -0.0966 0.1629 0.033 Uiso calc R 1
C C9 0.11413(8) -0.0223(3) 0.1995(2) 0.0239(5) Uani d . 1
H H9 0.1305 -0.0838 0.1384 0.029 Uiso calc R 1
C C10 0.04393(10) 0.4292(4) 0.1163(3) 0.0337(6) Uani d . 1
H H10 0.0150 0.4530 0.1457 0.040 Uiso calc R 1
C C11 0.08503(11) 0.5040(3) 0.1650(2) 0.0369(7) Uani d . 1
H H11 0.0880 0.5852 0.2331 0.044 Uiso calc R 1
C C12 0.12087(10) 0.4361(4) 0.0938(3) 0.0333(6) Uani d . 1
H H12 0.1516 0.4651 0.1053 0.040 Uiso calc R 1
C C13 0.10174(9) 0.3159(4) 0.0016(2) 0.0304(6) Uani d . 1
H H13 0.1178 0.2502 -0.0581 0.036 Uiso calc R 1
C C14 0.05431(9) 0.3124(4) 0.0154(2) 0.0300(6) Uani d . 1
H H14 0.0334 0.2444 -0.0338 0.036 Uiso calc R 1

loop_
_atom_site_aniso_label
_atom_site_aniso_U_11
_atom_site_aniso_U_22
_atom_site_aniso_U_33
_atom_site_aniso_U_12
_atom_site_aniso_U_13
_atom_site_aniso_U_23
Cu 0.0166(2) 0.0274(3) 0.0206(2) -0.00069(15) -0.00472(17) -0.00207(15)
Fe 0.0189(2) 0.01796(19) 0.0176(2) 0.00056(12) -0.00378(14) 0.00091(12)
O1 0.0200(9) 0.0385(10) 0.0272(9) -0.0004(8) -0.0034(7) -0.0050(8)
O2 0.0190(8) 0.0368(10) 0.0226(8) -0.0031(7) -0.0050(7) -0.0038(7)
C1 0.0265(13) 0.0375(15) 0.0308(13) -0.0021(11) 0.0028(11) -0.0043(11)
C2 0.0263(12) 0.0211(11) 0.0221(11) 0.0014(9) -0.0004(9) -0.0019(9)
C3 0.0241(12) 0.0286(13) 0.0214(12) 0.0000(10) -0.0054(9) -0.0023(9)
C4 0.0220(11) 0.0180(11) 0.0230(11) 0.0004(9) -0.0066(9) 0.0019(9)
C5 0.0223(12) 0.0197(11) 0.0197(11) -0.0011(9) -0.0062(9) 0.0041(9)
C6 0.0225(12) 0.0279(12) 0.0190(11) -0.0017(9) -0.0038(9) 0.0054(9)
C7 0.0213(12) 0.0274(13) 0.0282(12) -0.0028(10) -0.0018(10) 0.0081(10)
C8 0.0258(13) 0.0221(12) 0.0343(13) -0.0057(10) -0.0118(10) 0.0038(10)
C9 0.0269(12) 0.0165(11) 0.0275(12) 0.0007(9) -0.0077(10) 0.0003(9)
C10 0.0382(15) 0.0339(15) 0.0288(13) 0.0155(12) 0.0014(11) 0.0108(11)
C11 0.067(2) 0.0173(13) 0.0265(14) 0.0031(12) -0.0055(14) 0.0026(10)
C12 0.0351(14) 0.0303(14) 0.0339(14) -0.0097(11) -0.0051(11) 0.0121(11)
C13 0.0367(15) 0.0345(14) 0.0202(12) 0.0033(12) 0.0035(10) 0.0061(10)
C14 0.0325(14) 0.0344(14) 0.0223(12) 0.0023(11) -0.0104(10) 0.0065(11)

loop_
_atom_type_symbol
_atom_type_description
_atom_type_scat_dispersion_real
_atom_type_scat_dispersion_imag
_atom_type_scat_source
C C 0.0033 0.0016 'International Tables Vol C Tables 4.2.6.8 and 6.1.1.4'
H H 0.0000 0.0000 'International Tables Vol C Tables 4.2.6.8 and 6.1.1.4'
O O 0.0106 0.0060 'International Tables Vol C Tables 4.2.6.8 and 6.1.1.4'
Fe Fe 0.3463 0.8444 'International Tables Vol C Tables 4.2.6.8 and 6.1.1.4'
Cu Cu 0.3201 1.2651 'International Tables Vol C Tables 4.2.6.8 and 6.1.1.4'

loop_
_geom_angle_atom_site_label_1
_geom_angle_atom_site_label_2
_geom_angle_atom_site_label_3
_geom_angle_site_symmetry_1
_geom_angle_site_symmetry_3
_geom_angle
_geom_angle_publ_flag
O1 Cu O1 7_556 . 180 ?
O1 Cu O2 7_556 . 86.09(7) ?
O1 Cu O2 . . 93.91(7) y
O1 Cu O2 7_556 7_556 93.91(7) ?
O1 Cu O2 . 7_556 86.09(7) y
O2 Cu O2 . 7_556 180 ?
C11 Fe C9 . . 158.90(11) ?
C11 Fe C13 . . 68.12(11) ?
C9 Fe C13 . . 106.68(11) ?
C11 Fe C8 . . 159.53(12) ?
C9 Fe C8 . . 40.73(10) ?
C13 Fe C8 . . 121.74(11) ?
C11 Fe C5 . . 123.23(10) ?
C9 Fe C5 . . 41.26(9) ?
C13 Fe C5 . . 123.44(10) ?
C8 Fe C5 . . 68.57(9) ?
C11 Fe C14 . . 68.05(11) ?
C9 Fe C14 . . 122.18(11) ?
C13 Fe C14 . . 40.53(11) ?
C8 Fe C14 . . 106.83(10) ?
C5 Fe C14 . . 159.34(11) ?
C11 Fe C12 . . 40.51(11) ?
C9 Fe C12 . . 122.32(11) ?
C13 Fe C12 . . 40.62(11) ?
C8 Fe C12 . . 157.97(12) ?
C5 Fe C12 . . 108.05(10) ?
C14 Fe C12 . . 68.23(11) ?
C11 Fe C10 . . 40.54(11) ?
C9 Fe C10 . . 158.46(11) ?
C13 Fe C10 . . 68.07(11) ?
C8 Fe C10 . . 122.83(11) ?
C5 Fe C10 . . 159.03(11) ?
C14 Fe C10 . . 40.35(11) ?
C12 Fe C10 . . 68.20(12) ?
C11 Fe C7 . . 123.83(11) ?
C9 Fe C7 . . 68.82(10) ?
C13 Fe C7 . . 157.65(11) ?
C8 Fe C7 . . 40.70(11) ?
C5 Fe C7 . . 68.49(10) ?
C14 Fe C7 . . 122.01(11) ?
C12 Fe C7 . . 160.20(11) ?
C10 Fe C7 . . 107.65(11) ?
C11 Fe C6 . . 108.56(10) ?
C9 Fe C6 . . 69.05(10) ?
C13 Fe C6 . . 160.32(10) ?
C8 Fe C6 . . 68.34(10) ?
C5 Fe C6 . . 40.84(9) ?
C14 Fe C6 . . 158.04(11) ?
C12 Fe C6 . . 124.27(10) ?
C10 Fe C6 . . 122.92(11) ?
C7 Fe C6 . . 40.44(9) ?
C2 O1 Cu . . 125.33(16) ?
C4 O2 Cu . . 125.14(16) ?
C2 C1 H1A . . 109.5 ?
C2 C1 H1B . . 109.5 ?
H1A C1 H1B . . 109.5 ?
C2 C1 H1C . . 109.5 ?
H1A C1 H1C . . 109.5 ?
H1B C1 H1C . . 109.5 ?
O1 C2 C3 . . 125.4(2) ?
O1 C2 C1 . . 114.3(2) ?
C3 C2 C1 . . 120.3(2) ?
C2 C3 C4 . . 123.9(2) ?
C2 C3 H3 . . 118.0 ?
C4 C3 H3 . . 118.0 ?
O2 C4 C3 . . 125.3(2) ?
O2 C4 C5 . . 114.3(2) ?
C3 C4 C5 . . 120.4(2) ?
C6 C5 C9 . . 107.8(2) ?
C6 C5 C4 . . 125.4(2) ?
C9 C5 C4 . . 126.7(2) ?
C6 C5 Fe . . 69.90(13) ?
C9 C5 Fe . . 69.03(13) ?
C4 C5 Fe . . 127.31(16) ?
C7 C6 C5 . . 108.0(2) ?
C7 C6 Fe . . 69.71(13) ?
C5 C6 Fe . . 69.26(13) ?
C7 C6 H6 . . 126.0 ?
C5 C6 H6 . . 126.0 ?
Fe C6 H6 . . 126.6 ?
C6 C7 C8 . . 108.1(2) ?
C6 C7 Fe . . 69.85(13) ?
C8 C7 Fe . . 69.33(14) ?
C6 C7 H7 . . 126.0 ?
C8 C7 H7 . . 126.0 ?
Fe C7 H7 . . 126.4 ?
C9 C8 C7 . . 108.6(2) ?
C9 C8 Fe . . 69.35(14) ?
C7 C8 Fe . . 69.97(14) ?
C9 C8 H8 . . 125.7 ?
C7 C8 H8 . . 125.7 ?
Fe C8 H8 . . 126.6 ?
C8 C9 C5 . . 107.4(2) ?
C8 C9 Fe . . 69.92(14) ?
C5 C9 Fe . . 69.71(13) ?
C8 C9 H9 . . 126.3 ?
C5 C9 H9 . . 126.3 ?
Fe C9 H9 . . 125.7 ?
C14 C10 C11 . . 107.7(2) ?
C14 C10 Fe . . 69.75(14) ?
C11 C10 Fe . . 69.16(14) ?
C14 C10 H10 . . 126.1 ?
C11 C10 H10 . . 126.1 ?
Fe C10 H10 . . 126.5 ?
C10 C11 C12 . . 108.6(2) ?
C10 C11 Fe . . 70.30(15) ?
C12 C11 Fe . . 70.27(15) ?
C10 C11 H11 . . 125.7 ?
C12 C11 H11 . . 125.7 ?
Fe C11 H11 . . 125.3 ?
C11 C12 C13 . . 107.4(2) ?
C11 C12 Fe . . 69.22(15) ?
C13 C12 Fe . . 69.39(15) ?
C11 C12 H12 . . 126.3 ?
C13 C12 H12 . . 126.3 ?
Fe C12 H12 . . 126.6 ?
C14 C13 C12 . . 108.2(2) ?
C14 C13 Fe . . 70.00(14) ?
C12 C13 Fe . . 69.99(15) ?
C14 C13 H13 . . 125.9 ?
C12 C13 H13 . . 125.9 ?
Fe C13 H13 . . 125.7 ?
C10 C14 C13 . . 108.0(2) ?
C10 C14 Fe . . 69.90(14) ?
C13 C14 Fe . . 69.47(14) ?
C10 C14 H14 . . 126.0 ?
C13 C14 H14 . . 126.0 ?
Fe C14 H14 . . 126.2 ?

loop_
_geom_bond_atom_site_label_1
_geom_bond_atom_site_label_2
_geom_bond_site_symmetry_2
_geom_bond_distance
_geom_bond_publ_flag
Cu O1 7_556 1.9033(18) ?
Cu O1 . 1.9033(18) y
Cu O2 . 1.9182(16) y
Cu O2 7_556 1.9182(16) ?
Fe C11 . 2.039(3) ?
Fe C9 . 2.040(2) ?
Fe C13 . 2.045(3) ?
Fe C8 . 2.047(3) ?
Fe C5 . 2.049(2) ?
Fe C14 . 2.052(2) ?
Fe C12 . 2.052(3) ?
Fe C10 . 2.054(3) ?
Fe C7 . 2.056(2) ?
Fe C6 . 2.057(2) ?
O1 C2 . 1.280(3) y
O2 C4 . 1.285(3) y
C1 C2 . 1.507(3) ?
C1 H1A . 0.9700 ?
C1 H1B . 0.9700 ?
C1 H1C . 0.9700 ?
C2 C3 . 1.395(3) y
C3 C4 . 1.396(3) y
C3 H3 . 0.9400 ?
C4 C5 . 1.479(3) ?
C5 C6 . 1.433(3) ?
C5 C9 . 1.440(3) ?
C6 C7 . 1.422(3) ?
C6 H6 . 0.9400 ?
C7 C8 . 1.427(4) ?
C7 H7 . 0.9400 ?
C8 C9 . 1.422(4) ?
C8 H8 . 0.9400 ?
C9 H9 . 0.9400 ?
C10 C14 . 1.416(4) ?
C10 C11 . 1.418(4) ?
C10 H10 . 0.9400 ?
C11 C12 . 1.416(4) ?
C11 H11 . 0.9400 ?
C12 C13 . 1.422(4) ?
C12 H12 . 0.9400 ?
C13 C14 . 1.419(4) ?
C13 H13 . 0.9400 ?
C14 H14 . 0.9400 ?
